data_2101557
loop_
_publ_author_name
'Pfefer, G.'
'Boistelle, R.'

_publ_section_title
;
 Experimental and theoretical morphologies of diuron,
 <i>N</i>'-(3,4-dichlorophenyl)-<i>N</i>,<i>N</i>-dimethylurea
;
_journal_coden_ASTM ASBSDK
_journal_coeditor_code DU0403
_journal_issue 4
_journal_name_full
;
 Acta Crystallographica, Section B: Structural Science
;
_journal_page_first 662
_journal_page_last 667
_journal_paper_doi 10.1107/S010876819600047X
_journal_volume 52
_journal_year 1996
_chemical_formula_sum 'C9 H10 Cl2 N2 O'
_space_group_crystal_system monoclinic
_space_group_IT_number 14
_space_group_name_Hall '-P 2yab'
_space_group_name_H-M_alt 'P 1 21/a 1'
_cell_angle_alpha 90.0
_cell_angle_beta 101.32
_cell_angle_gamma 90.0
_cell_formula_units_Z 4
_cell_length_a 9.191
_cell_length_b 14.632
_cell_length_c 7.738
_diffrn_radiation_type Mo
_diffrn_radiation_wavelength 0.71073
_cod_data_source_file du0403.cif
_cod_depositor_comments
;
 Adding the _atom_site_type_symbol data item and the ATOM_TYPE loop.

 Antanas Vaitkus,
 2018-08-12

 Updating space group information.

 Antanas Vaitkus,
 2018-08-12
;
_cod_original_formula_sum 'C9 H10 Cl2 N2 O1'
_cod_database_code 2101557

loop_
_space_group_symop_id
_space_group_symop_operation_xyz
1 x,y,z
2 -x+1/2,y+1/2,-z
3 -x,-y,-z
4 x+1/2,-y+1/2,z

loop_
_atom_site_label
_atom_site_type_symbol
_atom_site_fract_x
_atom_site_fract_y
_atom_site_fract_z
Cl1 Cl .4034 .4578 -.8256
Cl2 Cl .2214 .5392 -.5534
C3 C .3869 .3989 -.6346
C4 C .3030 .4337 -.5187
C5 C .2878 .3839 -.3735
C6 C .3531 .2998 -.3396
C7 C .4389 .2655 -.4573
C8 C .4508 .3169 -.6041
N9 N .3296 .2514 -.1922
C10 C .4247 .1901 -.0996
O11 O .5467 .1734 -.1351
N12 N .3788 .1507 .0378
C13 C .4767 .0899 .1514
C14 C .2302 .1616 .0756
H15 H .2222 .4116 -.2824
H16 H .4948 .1999 -.4335
H17 H .5142 .2897 -.6979
H18 H .2316 .2632 -.1499
H19 H .4490 .0900 .2820
H20 H .4647 .0211 .0973
H21 H .5909 .1125 .1609
H22 H .2052 .2339 .0835
H23 H .1496 .1302 -.0291
H24 H .2247 .1289 .2006

loop_
_atom_type_symbol
_atom_type_radius_bond
C 0.68
H 0.23
Cl 0.99
N 0.68
O 0.68
